data_7003269
loop_
_publ_author_name
'S\'en\'echal-David, K.'
'Zaman, N.'
'Walko, M.'
'Halza, E.'
'Rivi\`ere, E.'
'Guillot, R.'
'Feringa, B. L.'
'Boillot, M.-L.'

_publ_section_title
;
 Combining organic photochromism with inorganic paramagnetism---optical
 tuning of the iron(ii) electronic structure
;
_journal_issue 14
_journal_name_full 'Dalton Transactions'
_journal_page_first 1932
_journal_page_last 1936
_journal_paper_doi 10.1039/b715017b
_journal_year 2008
_chemical_formula_moiety 'C106 H68 F24 Fe N6 S10, 2(C H4 O), 2(C H2 Cl2)'
_chemical_formula_sum 'C110 H80 Cl4 F24 Fe N6 O2 S10'
_chemical_formula_weight 2492.15
_chemical_melting_point 0
_chemical_name_common
;
tetra (4-(4-(3,3,4,4,5,5-hexafluoro-2-(2-methyl-5-phenyl-
thiophen-3-yl)-cyclopent-1-enyl)-5-methyl-thiophen-2-yl)-pyridine)
bis(thiocyanto) iron (ii) complex
;
_chemical_name_systematic
;tetra [4-{4-[3,3,4,4,5,5-hexafluoro-2-(2-methyl-5-phenyl-thiophen-3-yl)-
cyclopent-1-enyl]-5-methyl-thiophen-2-yl}-pyridine]
bis(thiocyanto) iron (II) complex
;
_space_group_IT_number 86
_symmetry_cell_setting tetragonal
_symmetry_Int_Tables_number 86
_symmetry_space_group_name_Hall '-P 4bc'
_symmetry_space_group_name_H-M 'P 42/n :2'
_atom_sites_solution_hydrogens geom
_atom_sites_solution_primary direct
_atom_sites_solution_secondary difmap
_audit_creation_method SHELXL-97
_cell_angle_alpha 90.00
_cell_angle_beta 90.00
_cell_angle_gamma 90.00
_cell_formula_units_Z 4
_cell_length_a 34.6061(8)
_cell_length_b 34.6061(8)
_cell_length_c 9.4842(5)
_cell_measurement_reflns_used 9904
_cell_measurement_temperature 100(1)
_cell_measurement_theta_max 22.33
_cell_measurement_theta_min 2.23
_cell_volume 11358.1(7)
_computing_cell_refinement 'Bruker SMART'
_computing_data_collection 'Bruker SMART'
_computing_data_reduction 'Bruker SAINT'
_computing_molecular_graphics 'Bruker SHELXTL'
_computing_publication_material 'Bruker SHELXTL'
_computing_structure_refinement 'Bruker SHELXTL'
_computing_structure_solution 'Bruker SHELXTL'
_diffrn_ambient_temperature 100(1)
_diffrn_measured_fraction_theta_full 0.922
_diffrn_measured_fraction_theta_max 0.922
_diffrn_measurement_device_type 'CCD area detector'
_diffrn_measurement_method 'phi and omega scans'
_diffrn_radiation_monochromator graphite
_diffrn_radiation_probe x-ray
_diffrn_radiation_type MoK\a
_diffrn_radiation_wavelength 0.71073
_diffrn_reflns_av_R_equivalents 0.0566
_diffrn_reflns_av_sigmaI/netI 0.0383
_diffrn_reflns_limit_h_max 40
_diffrn_reflns_limit_h_min -40
_diffrn_reflns_limit_k_max 40
_diffrn_reflns_limit_k_min -40
_diffrn_reflns_limit_l_max 11
_diffrn_reflns_limit_l_min -11
_diffrn_reflns_number 50563
_diffrn_reflns_theta_full 24.46
_diffrn_reflns_theta_max 24.46
_diffrn_reflns_theta_min 2.45
_diffrn_source 'fine-focus sealed tube'
_diffrn_source_type 'kappa X8 APEX II Bruker'
_diffrn_standards_decay_% 0
_diffrn_standards_number 0
_exptl_absorpt_coefficient_mu 0.502
_exptl_absorpt_correction_T_max 0.978
_exptl_absorpt_correction_T_min 0.924
_exptl_absorpt_correction_type psi-scan
_exptl_absorpt_process_details SADABS
_exptl_crystal_colour orange
_exptl_crystal_density_diffrn 1.457
_exptl_crystal_density_method 'not measured'
_exptl_crystal_description plate
_exptl_crystal_F_000 5072
_exptl_crystal_size_max 0.320
_exptl_crystal_size_mid 0.120
_exptl_crystal_size_min 0.050
_refine_diff_density_max 0.753
_refine_diff_density_min -0.653
_refine_diff_density_rms 0.098
_refine_ls_extinction_method none
_refine_ls_goodness_of_fit_ref 1.050
_refine_ls_hydrogen_treatment constr
_refine_ls_matrix_type full
_refine_ls_number_parameters 711
_refine_ls_number_reflns 8657
_refine_ls_number_restraints 0
_refine_ls_restrained_S_all 1.053
_refine_ls_R_factor_all 0.0960
_refine_ls_R_factor_gt 0.0787
_refine_ls_shift/su_max 0.031
_refine_ls_shift/su_mean 0.006
_refine_ls_structure_factor_coef Fsqd
_refine_ls_weighting_details 'calc w=1/[\s^2^(Fo^2^)+(0.1055P)^2^+65.8554P] where P=(Fo^2^+2Fc^2^)/3'
_refine_ls_weighting_scheme calc
_refine_ls_wR_factor_gt 0.1918
_refine_ls_wR_factor_ref 0.2109
_reflns_number_gt 6585
_reflns_number_total 8657
_reflns_threshold_expression (I)
_cod_data_source_file b715017b.txt
_cod_data_source_block 317GuillotICMMO
_cod_original_sg_symbol_H-M 'P 42/n'
_cod_database_code 7003269

loop_
_symmetry_equiv_pos_as_xyz
'x, y, z'
'-x+1/2, -y+1/2, z'
'-y, x+1/2, z+1/2'
'y+1/2, -x, z+1/2'
'-x, -y, -z'
'x-1/2, y-1/2, -z'
'y, -x-1/2, -z-1/2'
'-y-1/2, x, -z-1/2'

loop_
_atom_site_label
_atom_site_type_symbol
_atom_site_fract_x
_atom_site_fract_y
_atom_site_fract_z
_atom_site_U_iso_or_equiv
_atom_site_adp_type
_atom_site_occupancy
_atom_site_symmetry_multiplicity
_atom_site_calc_flag
_atom_site_refinement_flags
_atom_site_disorder_assembly
_atom_site_disorder_group
Fe Fe 0.5000 0.0000 0.0000 0.0201(3) Uani 1 2 d S . .
S1A S 0.69625(4) 0.09146(5) 0.06870(16) 0.0279(4) Uani 1 1 d . . .
S2A S 0.83638(5) 0.04774(5) -0.17426(19) 0.0370(5) Uani 1 1 d . . .
S1B S 0.59060(5) -0.16330(5) -0.4103(2) 0.0427(5) Uani 1 1 d . . .
S2B S 0.51326(8) -0.29527(7) -0.7393(2) 0.0660(7) Uani 1 1 d . . .
S1 S 0.54849(7) -0.07823(7) 0.3681(3) 0.0693(7) Uani 1 1 d . . .
F2A F 0.68471(10) 0.15741(10) -0.4275(4) 0.0362(9) Uani 1 1 d . . .
F1A F 0.71051(11) 0.20261(10) -0.3003(4) 0.0434(10) Uani 1 1 d . . .
F6A F 0.81310(11) 0.15481(12) -0.5109(4) 0.0469(11) Uani 1 1 d . . .
F4A F 0.74196(12) 0.15254(12) -0.5942(4) 0.0474(11) Uani 1 1 d . . .
F5A F 0.80211(11) 0.19896(11) -0.3546(5) 0.0466(11) Uani 1 1 d . . .
N1B N 0.52007(14) -0.05533(14) -0.0933(5) 0.0237(12) Uani 1 1 d . . .
F3A F 0.74656(12) 0.21277(12) -0.5400(5) 0.0588(13) Uani 1 1 d . . .
F5B F 0.52966(14) -0.35859(12) -0.3050(5) 0.0614(13) Uani 1 1 d . . .
N1A N 0.55731(14) 0.02698(14) -0.0278(5) 0.0221(11) Uani 1 1 d . . .
F3B F 0.53109(15) -0.32382(13) -0.0664(5) 0.0701(14) Uani 1 1 d . . .
C2A C 0.71611(16) 0.12052(16) -0.1665(6) 0.0218(14) Uani 1 1 d . . .
C4A C 0.66509(16) 0.08594(17) -0.0718(6) 0.0223(14) Uani 1 1 d . . .
C12A C 0.84161(17) 0.12025(18) -0.2102(6) 0.0268(15) Uani 1 1 d . . .
H156 H 0.8510 0.1454 -0.2148 0.032 Uiso 1 1 calc R . .
F6B F 0.59215(14) -0.35464(12) -0.3283(6) 0.0675(14) Uani 1 1 d . . .
C9A C 0.77562(17) 0.13727(17) -0.3098(6) 0.0241(14) Uani 1 1 d . . .
C20A C 0.60313(17) 0.06180(18) -0.1682(6) 0.0274(15) Uani 1 1 d . . .
H2 H 0.6095 0.0722 -0.2556 0.033 Uiso 1 1 calc R . .
C20B C 0.55586(18) -0.09045(18) -0.2674(7) 0.0310(16) Uani 1 1 d . . .
H1 H 0.5705 -0.0896 -0.3495 0.037 Uiso 1 1 calc R . .
F1B F 0.57331(15) -0.26539(12) -0.0145(5) 0.0629(13) Uani 1 1 d . . .
C16A C 0.62838(16) 0.06531(16) -0.0558(6) 0.0221(14) Uani 1 1 d . . .
F2B F 0.62286(13) -0.28937(14) -0.1206(6) 0.0733(15) Uani 1 1 d . . .
C5A C 0.73781(17) 0.14012(16) -0.2786(6) 0.0224(14) Uani 1 1 d . . .
C3A C 0.67965(16) 0.10336(16) -0.1879(7) 0.0227(14) Uani 1 1 d . . .
H28 H 0.6668 0.1040 -0.2740 0.027 Uiso 1 1 calc R . .
C11A C 0.80326(17) 0.10958(17) -0.2545(6) 0.0247(14) Uani 1 1 d . . .
N1 N 0.51655(15) -0.02115(16) 0.1976(5) 0.0276(12) Uani 1 1 d . . .
C13A C 0.86281(18) 0.09002(19) -0.1610(6) 0.0299(15) Uani 1 1 d . . .
F4B F 0.58676(18) -0.35233(14) -0.0585(6) 0.0836(17) Uani 1 1 d . . .
C8A C 0.78666(18) 0.16707(18) -0.4165(8) 0.0331(16) Uani 1 1 d . . .
C4B C 0.56350(17) -0.16165(18) -0.2567(7) 0.0292(15) Uani 1 1 d . . .
C6A C 0.71876(18) 0.16964(17) -0.3701(7) 0.0293(15) Uani 1 1 d . . .
C1A C 0.72902(16) 0.11682(17) -0.0313(6) 0.0226(14) Uani 1 1 d . . .
C19B C 0.54087(17) -0.05668(18) -0.2102(6) 0.0253(14) Uani 1 1 d . . .
H37 H 0.5458 -0.0336 -0.2570 0.030 Uiso 1 1 calc R . .
C21A C 0.90219(19) 0.0901(2) -0.1062(7) 0.0351(17) Uani 1 1 d . . .
C16B C 0.54875(17) -0.12532(18) -0.2008(7) 0.0269(15) Uani 1 1 d . . .
C10A C 0.79666(18) 0.07078(18) -0.2417(7) 0.0293(15) Uani 1 1 d . . .
C5B C 0.57058(19) -0.26892(18) -0.2654(8) 0.0370(17) Uani 1 1 d . . .
C1 C 0.52987(19) -0.0446(2) 0.2712(7) 0.0321(16) Uani 1 1 d . . .
C3B C 0.55799(17) -0.19831(18) -0.2076(7) 0.0306(15) Uani 1 1 d . . .
H43 H 0.5443 -0.2037 -0.1256 0.037 Uiso 1 1 calc R . .
C2B C 0.57496(19) -0.22749(18) -0.2927(8) 0.0350(17) Uani 1 1 d . . .
C14A C 0.76465(18) 0.1318(2) 0.0371(7) 0.0340(16) Uani 1 1 d . . .
H45A H 0.7650 0.1240 0.1343 0.051 Uiso 1 1 calc R . .
H45B H 0.7650 0.1595 0.0314 0.051 Uiso 1 1 calc R . .
H45C H 0.7869 0.1215 -0.0102 0.051 Uiso 1 1 calc R . .
C18A C 0.58200(19) 0.0303(2) 0.0778(7) 0.0350(17) Uani 1 1 d . . .
H46 H 0.5751 0.0193 0.1638 0.042 Uiso 1 1 calc R . .
C7A C 0.74823(19) 0.17759(19) -0.4879(8) 0.0363(17) Uani 1 1 d . . .
C13B C 0.5029(2) -0.2533(2) -0.6503(8) 0.0413(18) Uani 1 1 d . . .
C18B C 0.51341(19) -0.08969(18) -0.0307(7) 0.0319(16) Uani 1 1 d . . .
H50 H 0.4987 -0.0898 0.0515 0.038 Uiso 1 1 calc R . .
C19A C 0.56860(18) 0.04291(18) -0.1498(7) 0.0293(15) Uani 1 1 d . . .
H51 H 0.5520 0.0411 -0.2267 0.035 Uiso 1 1 calc R . .
C22A C 0.9206(2) 0.1250(2) -0.0767(7) 0.0414(18) Uani 1 1 d . . .
H52 H 0.9071 0.1480 -0.0867 0.050 Uiso 1 1 calc R . .
C7B C 0.5661(2) -0.3258(2) -0.1303(9) 0.049(2) Uani 1 1 d . . .
C1B C 0.5940(2) -0.2129(2) -0.4054(9) 0.0441(19) Uani 1 1 d . . .
C9B C 0.5560(2) -0.2962(2) -0.3521(8) 0.0391(18) Uani 1 1 d . . .
C10B C 0.5368(3) -0.3153(2) -0.6003(9) 0.055(2) Uani 1 1 d . . .
C6B C 0.5837(2) -0.2862(2) -0.1299(9) 0.051(2) Uani 1 1 d . . .
C17B C 0.52669(19) -0.12421(18) -0.0794(7) 0.0323(16) Uani 1 1 d . . .
H58 H 0.5209 -0.1469 -0.0314 0.039 Uiso 1 1 calc R . .
C15A C 0.76147(19) 0.04797(18) -0.2800(8) 0.0354(17) Uani 1 1 d . . .
H59A H 0.7656 0.0212 -0.2577 0.053 Uiso 1 1 calc R . .
H59B H 0.7565 0.0506 -0.3792 0.053 Uiso 1 1 calc R . .
H59C H 0.7397 0.0575 -0.2278 0.053 Uiso 1 1 calc R . .
C17A C 0.61705(18) 0.0487(2) 0.0697(7) 0.0351(17) Uani 1 1 d . . .
H60 H 0.6331 0.0500 0.1483 0.042 Uiso 1 1 calc R . .
C11B C 0.5377(2) -0.28993(19) -0.4875(8) 0.0435(19) Uani 1 1 d . . .
C21B C 0.4815(2) -0.2213(2) -0.7164(7) 0.0441(19) Uani 1 1 d . . .
C25A C 0.9604(2) 0.0573(3) -0.0370(8) 0.050(2) Uani 1 1 d . . .
H63 H 0.9738 0.0343 -0.0226 0.060 Uiso 1 1 calc R . .
C23A C 0.9583(2) 0.1259(3) -0.0334(7) 0.050(2) Uani 1 1 d . . .
H64 H 0.9703 0.1495 -0.0175 0.060 Uiso 1 1 calc R . .
C12B C 0.5181(2) -0.2551(2) -0.5201(8) 0.0394(18) Uani 1 1 d . . .
H65 H 0.5160 -0.2349 -0.4559 0.047 Uiso 1 1 calc R . .
C26A C 0.9227(2) 0.0564(2) -0.0820(7) 0.0437(19) Uani 1 1 d . . .
H66 H 0.9108 0.0326 -0.0966 0.052 Uiso 1 1 calc R . .
C24A C 0.9784(2) 0.0923(3) -0.0130(8) 0.054(2) Uani 1 1 d . . .
H67 H 1.0040 0.0930 0.0167 0.065 Uiso 1 1 calc R . .
C8B C 0.5600(2) -0.3353(2) -0.2833(9) 0.052(2) Uani 1 1 d . . .
C22B C 0.4882(2) -0.1834(2) -0.6789(8) 0.048(2) Uani 1 1 d . . .
H69 H 0.5071 -0.1781 -0.6121 0.058 Uiso 1 1 calc R . .
C26B C 0.4539(3) -0.2284(3) -0.8175(9) 0.059(2) Uani 1 1 d . . .
H70 H 0.4489 -0.2537 -0.8453 0.071 Uiso 1 1 calc R . .
C23B C 0.4680(2) -0.1531(2) -0.7368(9) 0.054(2) Uani 1 1 d . . .
H71 H 0.4728 -0.1279 -0.7084 0.065 Uiso 1 1 calc R . .
C24B C 0.4398(2) -0.1611(3) -0.8395(8) 0.057(2) Uani 1 1 d . . .
H72 H 0.4257 -0.1412 -0.8805 0.069 Uiso 1 1 calc R . .
C14B C 0.6155(3) -0.2336(2) -0.5193(10) 0.066(3) Uani 1 1 d . . .
H73A H 0.6260 -0.2151 -0.5841 0.099 Uiso 1 1 calc R . .
H73B H 0.5981 -0.2506 -0.5685 0.099 Uiso 1 1 calc R . .
H73C H 0.6360 -0.2485 -0.4784 0.099 Uiso 1 1 calc R . .
C15B C 0.5552(3) -0.3546(3) -0.6191(11) 0.079(3) Uani 1 1 d . . .
H74A H 0.5486 -0.3647 -0.7103 0.119 Uiso 1 1 calc R . .
H74B H 0.5459 -0.3718 -0.5473 0.119 Uiso 1 1 calc R . .
H74C H 0.5828 -0.3522 -0.6117 0.119 Uiso 1 1 calc R . .
C25B C 0.4336(3) -0.1986(3) -0.8780(9) 0.065(3) Uani 1 1 d . . .
H76 H 0.4153 -0.2041 -0.9468 0.078 Uiso 1 1 calc R . .
Cl1 Cl 0.5816(3) 0.8108(3) 0.1691(7) 0.249(3) Uani 1 1 d D . .
C2 C 0.6073(4) 0.8535(4) 0.146(3) 0.191(10) Uani 1 1 d D . .
H50A H 0.5941 0.8747 0.1925 0.230 Uiso 1 1 calc R . .
H50B H 0.6097 0.8595 0.0468 0.230 Uiso 1 1 calc R . .
Cl2 Cl 0.6538(3) 0.8465(3) 0.2224(16) 0.379(7) Uani 1 1 d D . .
O1M O 0.6790(15) 0.8051(11) -0.161(5) 0.42(2) Uani 1 1 d D . .
H1M H 0.6644 0.8094 -0.2272 0.628 Uiso 1 1 calc R . .
C1M C 0.6640(19) 0.822(2) -0.037(5) 0.65(8) Uani 1 1 d D . .
H1M1 H 0.6825 0.8401 0.0011 0.980 Uiso 1 1 calc R . .
H1M2 H 0.6588 0.8025 0.0319 0.980 Uiso 1 1 calc R . .
H1M3 H 0.6405 0.8357 -0.0585 0.980 Uiso 1 1 calc R . .

loop_
_atom_site_aniso_label
_atom_site_aniso_U_11
_atom_site_aniso_U_22
_atom_site_aniso_U_33
_atom_site_aniso_U_23
_atom_site_aniso_U_13
_atom_site_aniso_U_12
Fe 0.0206(7) 0.0226(7) 0.0171(6) 0.0026(5) 0.0004(5) -0.0070(5)
S1A 0.0233(8) 0.0404(10) 0.0200(8) -0.0036(7) 0.0029(7) -0.0123(7)
S2A 0.0373(10) 0.0293(10) 0.0443(11) -0.0002(8) -0.0016(8) 0.0088(8)
S1B 0.0449(11) 0.0280(10) 0.0551(12) -0.0007(9) 0.0218(9) -0.0009(8)
S2B 0.0974(18) 0.0534(13) 0.0471(13) -0.0227(11) 0.0121(12) -0.0045(12)
S1 0.0777(16) 0.0604(14) 0.0697(16) 0.0355(12) -0.0358(13) -0.0146(12)
F2A 0.026(2) 0.034(2) 0.049(2) 0.0128(18) -0.0058(18) -0.0055(16)
F1A 0.042(2) 0.025(2) 0.063(3) -0.0022(19) 0.005(2) 0.0065(17)
F6A 0.040(2) 0.057(3) 0.043(2) 0.016(2) 0.020(2) 0.0037(19)
F4A 0.050(3) 0.061(3) 0.031(2) 0.008(2) 0.0050(19) 0.004(2)
F5A 0.039(2) 0.032(2) 0.068(3) 0.011(2) 0.005(2) -0.0147(18)
N1B 0.025(3) 0.023(3) 0.023(3) 0.002(2) -0.004(2) -0.006(2)
F3A 0.056(3) 0.042(3) 0.079(3) 0.037(2) 0.009(2) 0.002(2)
F5B 0.068(3) 0.032(2) 0.084(4) -0.003(2) 0.012(3) -0.015(2)
N1A 0.024(3) 0.026(3) 0.016(3) -0.002(2) 0.000(2) -0.006(2)
F3B 0.082(4) 0.056(3) 0.072(3) -0.002(3) 0.026(3) -0.020(3)
C2A 0.020(3) 0.016(3) 0.030(4) -0.002(3) 0.008(3) -0.002(2)
C4A 0.020(3) 0.026(3) 0.021(3) -0.006(3) 0.002(3) -0.004(3)
C12A 0.026(3) 0.027(3) 0.027(4) 0.001(3) 0.008(3) 0.000(3)
F6B 0.066(3) 0.036(2) 0.100(4) 0.000(3) 0.024(3) 0.017(2)
C9A 0.020(3) 0.023(3) 0.029(3) -0.002(3) 0.005(3) -0.006(3)
C20A 0.028(4) 0.036(4) 0.018(3) 0.004(3) 0.004(3) -0.011(3)
C20B 0.026(4) 0.036(4) 0.031(4) -0.001(3) 0.002(3) -0.007(3)
F1B 0.088(4) 0.040(3) 0.061(3) 0.004(2) -0.007(3) 0.001(2)
C16A 0.020(3) 0.022(3) 0.024(3) -0.004(3) 0.004(3) -0.004(3)
F2B 0.045(3) 0.065(3) 0.111(4) 0.017(3) -0.016(3) -0.001(2)
C5A 0.024(3) 0.015(3) 0.029(4) -0.004(3) 0.003(3) -0.002(3)
C3A 0.017(3) 0.024(3) 0.027(3) -0.001(3) 0.002(3) -0.001(3)
C11A 0.023(3) 0.023(4) 0.028(3) -0.001(3) 0.008(3) 0.003(3)
N1 0.029(3) 0.034(3) 0.019(3) 0.002(3) 0.001(2) -0.010(3)
C13A 0.028(4) 0.042(4) 0.020(3) -0.005(3) 0.004(3) 0.005(3)
F4B 0.116(5) 0.043(3) 0.092(4) 0.011(3) -0.008(4) 0.016(3)
C8A 0.024(4) 0.028(4) 0.047(4) 0.005(3) 0.013(3) -0.004(3)
C4B 0.022(3) 0.027(4) 0.038(4) -0.003(3) 0.001(3) -0.002(3)
C6A 0.027(4) 0.021(3) 0.040(4) -0.002(3) 0.001(3) -0.001(3)
C1A 0.017(3) 0.025(3) 0.026(4) -0.008(3) 0.009(3) -0.005(3)
C19B 0.025(3) 0.028(4) 0.023(4) 0.002(3) 0.000(3) -0.004(3)
C21A 0.030(4) 0.052(5) 0.023(4) 0.000(3) 0.009(3) 0.004(3)
C16B 0.024(3) 0.028(4) 0.029(4) -0.001(3) -0.006(3) -0.003(3)
C10A 0.026(4) 0.028(4) 0.034(4) -0.002(3) 0.009(3) 0.006(3)
C5B 0.029(4) 0.026(4) 0.056(5) 0.000(4) 0.016(3) 0.003(3)
C1 0.028(4) 0.042(4) 0.026(4) 0.001(3) -0.004(3) -0.016(3)
C3B 0.022(3) 0.034(4) 0.036(4) 0.000(3) 0.002(3) -0.004(3)
C2B 0.031(4) 0.020(4) 0.053(5) -0.004(3) 0.007(3) -0.002(3)
C14A 0.027(4) 0.044(4) 0.031(4) -0.007(3) 0.003(3) -0.013(3)
C18A 0.036(4) 0.048(4) 0.021(4) 0.006(3) 0.004(3) -0.015(3)
C7A 0.037(4) 0.027(4) 0.046(4) 0.018(4) 0.006(3) 0.000(3)
C13B 0.051(5) 0.039(4) 0.034(4) -0.005(3) 0.011(4) -0.006(4)
C18B 0.035(4) 0.034(4) 0.027(4) -0.001(3) 0.005(3) -0.005(3)
C19A 0.029(4) 0.037(4) 0.022(4) 0.002(3) -0.004(3) -0.009(3)
C22A 0.031(4) 0.062(5) 0.031(4) 0.005(4) 0.002(3) 0.004(4)
C7B 0.048(5) 0.037(4) 0.061(5) 0.011(4) 0.008(4) 0.007(4)
C1B 0.042(4) 0.028(4) 0.063(5) -0.005(4) 0.016(4) -0.001(3)
C9B 0.036(4) 0.031(4) 0.051(5) -0.005(4) 0.018(4) 0.005(3)
C10B 0.075(6) 0.037(4) 0.054(5) -0.010(4) 0.015(4) -0.004(4)
C6B 0.049(5) 0.034(4) 0.070(6) -0.001(4) 0.002(4) 0.001(4)
C17B 0.040(4) 0.022(4) 0.035(4) 0.001(3) 0.009(3) -0.006(3)
C15A 0.039(4) 0.021(3) 0.047(4) -0.004(3) 0.000(3) 0.001(3)
C17A 0.027(4) 0.061(5) 0.018(3) 0.000(3) 0.000(3) -0.018(3)
C11B 0.046(4) 0.028(4) 0.057(5) -0.008(4) 0.020(4) -0.003(3)
C21B 0.053(5) 0.053(5) 0.026(4) -0.006(4) 0.008(4) -0.016(4)
C25A 0.042(5) 0.082(6) 0.026(4) 0.002(4) 0.005(3) 0.025(5)
C23A 0.036(4) 0.082(6) 0.032(4) 0.009(4) -0.006(3) -0.005(4)
C12B 0.040(4) 0.033(4) 0.046(5) -0.007(3) 0.011(4) -0.007(3)
C26A 0.033(4) 0.064(5) 0.034(4) 0.003(4) 0.006(3) 0.021(4)
C24A 0.030(4) 0.103(7) 0.030(4) 0.006(5) -0.003(3) 0.009(5)
C8B 0.053(5) 0.032(4) 0.072(6) -0.003(4) 0.019(4) -0.002(4)
C22B 0.049(5) 0.051(5) 0.046(5) -0.004(4) -0.001(4) -0.012(4)
C26B 0.077(6) 0.063(6) 0.038(5) 0.000(4) -0.008(5) -0.010(5)
C23B 0.060(5) 0.054(5) 0.049(5) 0.002(4) 0.007(4) -0.006(4)
C24B 0.060(5) 0.073(6) 0.039(5) 0.005(4) 0.001(4) 0.002(5)
C14B 0.072(6) 0.033(4) 0.094(7) 0.000(4) 0.048(5) 0.006(4)
C15B 0.112(8) 0.049(5) 0.077(7) -0.029(5) 0.017(6) 0.016(5)
C25B 0.083(7) 0.073(7) 0.040(5) -0.002(5) -0.016(5) -0.019(5)
Cl1 0.291(9) 0.287(9) 0.168(6) 0.019(6) -0.036(6) 0.054(7)
C2 0.095(12) 0.187(19) 0.29(3) 0.00(2) -0.067(15) -0.018(12)
Cl2 0.274(11) 0.325(12) 0.537(19) 0.203(13) -0.049(11) -0.010(9)
O1M 0.52(5) 0.31(4) 0.43(7) 0.13(4) -0.10(6) -0.09(3)
C1M 1.2(2) 0.50(10) 0.31(8) 0.02(7) -0.44(11) -0.11(10)

loop_
_atom_type_symbol
_atom_type_description
_atom_type_scat_dispersion_real
_atom_type_scat_dispersion_imag
_atom_type_scat_source
C C 0.0033 0.0016 'International Tables Vol C Tables 4.2.6.8 and 6.1.1.4'
H H 0.0000 0.0000 'International Tables Vol C Tables 4.2.6.8 and 6.1.1.4'
N N 0.0061 0.0033 'International Tables Vol C Tables 4.2.6.8 and 6.1.1.4'
F F 0.0171 0.0103 'International Tables Vol C Tables 4.2.6.8 and 6.1.1.4'
S S 0.1246 0.1234 'International Tables Vol C Tables 4.2.6.8 and 6.1.1.4'
Fe Fe 0.3463 0.8444 'International Tables Vol C Tables 4.2.6.8 and 6.1.1.4'
O O 0.0106 0.0060 'International Tables Vol C Tables 4.2.6.8 and 6.1.1.4'
Cl Cl 0.1484 0.1585 'International Tables Vol C Tables 4.2.6.8 and 6.1.1.4'

loop_
_geom_angle_atom_site_label_1
_geom_angle_atom_site_label_2
_geom_angle_atom_site_label_3
_geom_angle
_geom_angle_site_symmetry_1
_geom_angle_site_symmetry_3
_geom_angle_publ_flag
N1 Fe N1 180.0(4) 5_655 . ?
N1 Fe N1A 90.53(18) 5_655 5_655 ?
N1 Fe N1A 89.47(18) . 5_655 ?
N1 Fe N1A 89.47(18) 5_655 . ?
N1 Fe N1A 90.53(18) . . ?
N1A Fe N1A 180.0(2) 5_655 . ?
N1 Fe N1B 91.73(19) 5_655 . ?
N1 Fe N1B 88.27(19) . . ?
N1A Fe N1B 87.93(17) 5_655 . ?
N1A Fe N1B 92.07(17) . . ?
N1 Fe N1B 88.27(19) 5_655 5_655 ?
N1 Fe N1B 91.73(19) . 5_655 ?
N1A Fe N1B 92.07(17) 5_655 5_655 ?
N1A Fe N1B 87.93(17) . 5_655 ?
N1B Fe N1B 180.0(4) . 5_655 ?
C1A S1A C4A 92.5(3) . . ?
C10A S2A C13A 93.3(3) . . ?
C1B S1B C4B 92.7(3) . . ?
C10B S2B C13B 93.7(4) . . ?
C19B N1B C18B 115.6(5) . . ?
C19B N1B Fe 122.3(4) . . ?
C18B N1B Fe 122.1(4) . . ?
C18A N1A C19A 115.5(5) . . ?
C18A N1A Fe 121.8(4) . . ?
C19A N1A Fe 122.6(4) . . ?
C1A C2A C3A 112.9(5) . . ?
C1A C2A C5A 123.8(5) . . ?
C3A C2A C5A 123.3(6) . . ?
C3A C4A C16A 128.6(6) . . ?
C3A C4A S1A 110.3(4) . . ?
C16A C4A S1A 121.1(4) . . ?
C13A C12A C11A 113.6(6) . . ?
C13A C12A H156 123.2 . . ?
C11A C12A H156 123.2 . . ?
C5A C9A C11A 127.6(6) . . ?
C5A C9A C8A 110.3(5) . . ?
C11A C9A C8A 122.1(5) . . ?
C19A C20A C16A 119.5(6) . . ?
C19A C20A H2 120.2 . . ?
C16A C20A H2 120.2 . . ?
C16B C20B C19B 119.3(6) . . ?
C16B C20B H1 120.3 . . ?
C19B C20B H1 120.4 . . ?
C17A C16A C20A 116.7(5) . . ?
C17A C16A C4A 122.6(5) . . ?
C20A C16A C4A 120.7(5) . . ?
C9A C5A C2A 128.6(6) . . ?
C9A C5A C6A 110.6(5) . . ?
C2A C5A C6A 120.7(5) . . ?
C4A C3A C2A 113.8(6) . . ?
C4A C3A H28 123.1 . . ?
C2A C3A H28 123.1 . . ?
C10A C11A C12A 112.3(5) . . ?
C10A C11A C9A 124.8(6) . . ?
C12A C11A C9A 122.9(5) . . ?
C1 N1 Fe 152.6(5) . . ?
C12A C13A C21A 128.6(6) . . ?
C12A C13A S2A 109.9(5) . . ?
C21A C13A S2A 121.5(5) . . ?
F6A C8A F5A 106.0(5) . . ?
F6A C8A C9A 113.9(5) . . ?
F5A C8A C9A 111.6(6) . . ?
F6A C8A C7A 111.7(6) . . ?
F5A C8A C7A 109.8(5) . . ?
C9A C8A C7A 103.9(5) . . ?
C3B C4B C16B 129.0(6) . . ?
C3B C4B S1B 109.4(5) . . ?
C16B C4B S1B 121.6(5) . . ?
F1A C6A F2A 106.0(5) . . ?
F1A C6A C5A 112.7(5) . . ?
F2A C6A C5A 113.6(5) . . ?
F1A C6A C7A 110.2(5) . . ?
F2A C6A C7A 109.8(5) . . ?
C5A C6A C7A 104.6(5) . . ?
C2A C1A C14A 130.5(5) . . ?
C2A C1A S1A 110.5(4) . . ?
C14A C1A S1A 119.0(5) . . ?
N1B C19B C20B 124.1(6) . . ?
N1B C19B H37 118.0 . . ?
C20B C19B H37 118.0 . . ?
C26A C21A C22A 117.5(7) . . ?
C26A C21A C13A 122.4(7) . . ?
C22A C21A C13A 120.1(6) . . ?
C17B C16B C20B 117.0(6) . . ?
C17B C16B C4B 121.4(6) . . ?
C20B C16B C4B 121.6(6) . . ?
C11A C10A C15A 129.2(6) . . ?
C11A C10A S2A 110.9(5) . . ?
C15A C10A S2A 119.9(5) . . ?
C9B C5B C2B 128.1(7) . . ?
C9B C5B C6B 111.0(6) . . ?
C2B C5B C6B 120.9(7) . . ?
N1 C1 S1 177.9(6) . . ?
C4B C3B C2B 114.2(6) . . ?
C4B C3B H43 122.9 . . ?
C2B C3B H43 122.9 . . ?
C1B C2B C3B 112.7(6) . . ?
C1B C2B C5B 123.6(6) . . ?
C3B C2B C5B 123.6(6) . . ?
C1A C14A H45A 109.5 . . ?
C1A C14A H45B 109.5 . . ?
H45A C14A H45B 109.5 . . ?
C1A C14A H45C 109.4 . . ?
H45A C14A H45C 109.5 . . ?
H45B C14A H45C 109.5 . . ?
N1A C18A C17A 124.7(6) . . ?
N1A C18A H46 117.7 . . ?
C17A C18A H46 117.7 . . ?
F3A C7A F4A 107.9(6) . . ?
F3A C7A C8A 115.0(6) . . ?
F4A C7A C8A 108.5(5) . . ?
F3A C7A C6A 114.2(6) . . ?
F4A C7A C6A 108.8(5) . . ?
C8A C7A C6A 102.2(5) . . ?
C12B C13B C21B 128.6(7) . . ?
C12B C13B S2B 109.2(6) . . ?
C21B C13B S2B 122.1(6) . . ?
N1B C18B C17B 124.5(6) . . ?
N1B C18B H50 117.8 . . ?
C17B C18B H50 117.8 . . ?
N1A C19A C20A 124.0(6) . . ?
N1A C19A H51 118.0 . . ?
C20A C19A H51 118.0 . . ?
C23A C22A C21A 121.1(7) . . ?
C23A C22A H52 119.4 . . ?
C21A C22A H52 119.5 . . ?
F4B C7B F3B 106.5(6) . . ?
F4B C7B C6B 113.8(7) . . ?
F3B C7B C6B 108.4(6) . . ?
F4B C7B C8B 114.3(7) . . ?
F3B C7B C8B 108.6(7) . . ?
C6B C7B C8B 105.0(7) . . ?
C2B C1B C14B 129.5(6) . . ?
C2B C1B S1B 111.1(5) . . ?
C14B C1B S1B 119.5(6) . . ?
C5B C9B C11B 126.7(7) . . ?
C5B C9B C8B 109.3(7) . . ?
C11B C9B C8B 124.0(7) . . ?
C11B C10B C15B 130.7(9) . . ?
C11B C10B S2B 110.6(6) . . ?
C15B C10B S2B 118.5(7) . . ?
F1B C6B F2B 104.8(7) . . ?
F1B C6B C5B 113.7(6) . . ?
F2B C6B C5B 113.1(7) . . ?
F1B C6B C7B 112.2(7) . . ?
F2B C6B C7B 109.3(6) . . ?
C5B C6B C7B 103.9(7) . . ?
C18B C17B C16B 119.6(6) . . ?
C18B C17B H58 120.2 . . ?
C16B C17B H58 120.2 . . ?
C10A C15A H59A 109.5 . . ?
C10A C15A H59B 109.5 . . ?
H59A C15A H59B 109.5 . . ?
C10A C15A H59C 109.5 . . ?
H59A C15A H59C 109.5 . . ?
H59B C15A H59C 109.5 . . ?
C18A C17A C16A 119.6(6) . . ?
C18A C17A H60 120.2 . . ?
C16A C17A H60 120.2 . . ?
C10B C11B C12B 111.1(8) . . ?
C10B C11B C9B 126.8(7) . . ?
C12B C11B C9B 122.1(6) . . ?
C26B C21B C22B 117.7(8) . . ?
C26B C21B C13B 120.9(7) . . ?
C22B C21B C13B 121.4(7) . . ?
C26A C25A C24A 120.0(8) . . ?
C26A C25A H63 120.0 . . ?
C24A C25A H63 120.0 . . ?
C22A C23A C24A 120.5(8) . . ?
C22A C23A H64 119.7 . . ?
C24A C23A H64 119.7 . . ?
C13B C12B C11B 115.3(7) . . ?
C13B C12B H65 122.4 . . ?
C11B C12B H65 122.3 . . ?
C25A C26A C21A 121.3(8) . . ?
C25A C26A H66 119.3 . . ?
C21A C26A H66 119.4 . . ?
C23A C24A C25A 119.5(7) . . ?
C23A C24A H67 120.3 . . ?
C25A C24A H67 120.3 . . ?
F5B C8B F6B 107.3(6) . . ?
F5B C8B C7B 112.9(7) . . ?
F6B C8B C7B 107.2(7) . . ?
F5B C8B C9B 113.6(7) . . ?
F6B C8B C9B 112.2(6) . . ?
C7B C8B C9B 103.5(6) . . ?
C23B C22B C21B 122.4(8) . . ?
C23B C22B H69 118.8 . . ?
C21B C22B H69 118.8 . . ?
C25B C26B C21B 120.9(8) . . ?
C25B C26B H70 119.6 . . ?
C21B C26B H70 119.6 . . ?
C22B C23B C24B 118.8(8) . . ?
C22B C23B H71 120.6 . . ?
C24B C23B H71 120.6 . . ?
C25B C24B C23B 118.6(8) . . ?
C25B C24B H72 120.7 . . ?
C23B C24B H72 120.7 . . ?
C1B C14B H73A 109.5 . . ?
C1B C14B H73B 109.5 . . ?
H73A C14B H73B 109.5 . . ?
C1B C14B H73C 109.5 . . ?
H73A C14B H73C 109.5 . . ?
H73B C14B H73C 109.5 . . ?
C10B C15B H74A 109.4 . . ?
C10B C15B H74B 109.6 . . ?
H74A C15B H74B 109.5 . . ?
C10B C15B H74C 109.4 . . ?
H74A C15B H74C 109.5 . . ?
H74B C15B H74C 109.5 . . ?
C24B C25B C26B 121.5(8) . . ?
C24B C25B H76 119.2 . . ?
C26B C25B H76 119.2 . . ?
Cl1 C2 Cl2 107.3(9) . . ?
Cl1 C2 H50A 110.5 . . ?
Cl2 C2 H50A 110.7 . . ?
Cl1 C2 H50B 110.0 . . ?
Cl2 C2 H50B 109.7 . . ?
H50A C2 H50B 108.5 . . ?

loop_
_geom_bond_atom_site_label_1
_geom_bond_atom_site_label_2
_geom_bond_distance
_geom_bond_site_symmetry_2
_geom_bond_publ_flag
Fe N1 2.092(5) 5_655 ?
Fe N1 2.092(5) . ?
Fe N1A 2.208(5) 5_655 ?
Fe N1A 2.208(5) . ?
Fe N1B 2.221(5) . ?
Fe N1B 2.221(5) 5_655 ?
S1A C1A 1.719(6) . ?
S1A C4A 1.725(6) . ?
S2A C10A 1.713(6) . ?
S2A C13A 1.730(7) . ?
S1B C1B 1.722(7) . ?
S1B C4B 1.734(7) . ?
S2B C10B 1.698(9) . ?
S2B C13B 1.719(7) . ?
S1 C1 1.617(8) . ?
F2A C6A 1.365(7) . ?
F1A C6A 1.350(7) . ?
F6A C8A 1.348(7) . ?
F4A C7A 1.347(8) . ?
F5A C8A 1.360(8) . ?
N1B C19B 1.322(8) . ?
N1B C18B 1.349(8) . ?
F3A C7A 1.315(7) . ?
F5B C8B 1.339(9) . ?
N1A C18A 1.322(8) . ?
N1A C19A 1.339(8) . ?
F3B C7B 1.355(9) . ?
C2A C1A 1.364(9) . ?
C2A C3A 1.409(8) . ?
C2A C5A 1.467(8) . ?
C4A C3A 1.353(8) . ?
C4A C16A 1.465(8) . ?
C12A C13A 1.360(9) . ?
C12A C11A 1.440(9) . ?
C12A H156 0.9300 . ?
F6B C8B 1.365(9) . ?
C9A C5A 1.345(8) . ?
C9A C11A 1.452(9) . ?
C9A C8A 1.494(9) . ?
C20A C19A 1.373(9) . ?
C20A C16A 1.384(9) . ?
C20A H2 0.9300 . ?
C20B C16B 1.384(9) . ?
C20B C19B 1.389(9) . ?
C20B H1 0.9300 . ?
F1B C6B 1.359(9) . ?
C16A C17A 1.379(9) . ?
F2B C6B 1.361(9) . ?
C5A C6A 1.494(9) . ?
C3A H28 0.9300 . ?
C11A C10A 1.368(9) . ?
N1 C1 1.165(8) . ?
C13A C21A 1.459(9) . ?
F4B C7B 1.349(9) . ?
C8A C7A 1.536(9) . ?
C4B C3B 1.365(9) . ?
C4B C16B 1.457(9) . ?
C6A C7A 1.538(9) . ?
C1A C14A 1.486(8) . ?
C19B H37 0.9300 . ?
C21A C26A 1.387(10) . ?
C21A C22A 1.393(10) . ?
C16B C17B 1.382(9) . ?
C10A C15A 1.496(9) . ?
C5B C9B 1.350(10) . ?
C5B C2B 1.465(9) . ?
C5B C6B 1.489(11) . ?
C3B C2B 1.420(9) . ?
C3B H43 0.9300 . ?
C2B C1B 1.352(10) . ?
C14A H45A 0.9600 . ?
C14A H45B 0.9600 . ?
C14A H45C 0.9600 . ?
C18A C17A 1.372(9) . ?
C18A H46 0.9300 . ?
C13B C12B 1.345(10) . ?
C13B C21B 1.470(11) . ?
C18B C17B 1.361(9) . ?
C18B H50 0.9300 . ?
C19A H51 0.9300 . ?
C22A C23A 1.367(10) . ?
C22A H52 0.9300 . ?
C7B C6B 1.502(11) . ?
C7B C8B 1.503(12) . ?
C1B C14B 1.494(10) . ?
C9B C11B 1.449(11) . ?
C9B C8B 1.509(10) . ?
C10B C11B 1.384(11) . ?
C10B C15B 1.511(11) . ?
C17B H58 0.9300 . ?
C15A H59A 0.9600 . ?
C15A H59B 0.9600 . ?
C15A H59C 0.9600 . ?
C17A H60 0.9300 . ?
C11B C12B 1.417(10) . ?
C21B C26B 1.376(11) . ?
C21B C22B 1.380(10) . ?
C25A C26A 1.370(10) . ?
C25A C24A 1.383(12) . ?
C25A H63 0.9300 . ?
C23A C24A 1.369(12) . ?
C23A H64 0.9300 . ?
C12B H65 0.9300 . ?
C26A H66 0.9300 . ?
C24A H67 0.9300 . ?
C22B C23B 1.374(11) . ?
C22B H69 0.9300 . ?
C26B C25B 1.371(12) . ?
C26B H70 0.9300 . ?
C23B C24B 1.405(12) . ?
C23B H71 0.9300 . ?
C24B C25B 1.367(12) . ?
C24B H72 0.9300 . ?
C14B H73A 0.9600 . ?
C14B H73B 0.9600 . ?
C14B H73C 0.9600 . ?
C15B H74A 0.9600 . ?
C15B H74B 0.9600 . ?
C15B H74C 0.9600 . ?
C25B H76 0.9300 . ?
Cl1 C2 1.737(9) . ?
C2 Cl2 1.78(2) . ?
C2 H50A 0.9700 . ?
C2 H50B 0.9700 . ?

loop_
_geom_torsion_atom_site_label_1
_geom_torsion_atom_site_label_2
_geom_torsion_atom_site_label_3
_geom_torsion_atom_site_label_4
_geom_torsion
_geom_torsion_site_symmetry_1
_geom_torsion_site_symmetry_2
_geom_torsion_site_symmetry_3
_geom_torsion_site_symmetry_4
_geom_torsion_publ_flag
N1 Fe N1B C19B 44.2(5) 5_655 . . . ?
N1 Fe N1B C19B -135.8(5) . . . . ?
N1A Fe N1B C19B 134.6(5) 5_655 . . . ?
N1A Fe N1B C19B -45.4(5) . . . . ?
N1 Fe N1B C18B 40.9(5) . . . . ?
N1A Fe N1B C18B -48.6(5) 5_655 . . . ?
N1A Fe N1B C18B 131.4(5) . . . . ?
N1 Fe N1A C18A 167.8(5) 5_655 . . . ?
N1 Fe N1A C18A -12.2(5) . . . . ?
N1B Fe N1A C18A 79.5(5) 5_655 . . . ?
N1 Fe N1A C19A -8.5(5) 5_655 . . . ?
N1 Fe N1A C19A 171.5(5) . . . . ?
N1B Fe N1A C19A 83.2(5) . . . . ?
N1B Fe N1A C19A -96.8(5) 5_655 . . . ?
C1A S1A C4A C3A -0.7(5) . . . . ?
C1A S1A C4A C16A -179.7(5) . . . . ?
C19A C20A C16A C17A 0.9(9) . . . . ?
C19A C20A C16A C4A -178.9(6) . . . . ?
C3A C4A C16A C17A 179.8(6) . . . . ?
S1A C4A C16A C17A -1.3(8) . . . . ?
C3A C4A C16A C20A -0.4(10) . . . . ?
S1A C4A C16A C20A 178.5(5) . . . . ?
C11A C9A C5A C2A 10.4(10) . . . . ?
C8A C9A C5A C2A -170.7(6) . . . . ?
C11A C9A C5A C6A -173.7(6) . . . . ?
C8A C9A C5A C6A 5.1(7) . . . . ?
C1A C2A C5A C9A 44.3(9) . . . . ?
C3A C2A C5A C9A -135.5(7) . . . . ?
C1A C2A C5A C6A -131.2(6) . . . . ?
C3A C2A C5A C6A 49.0(8) . . . . ?
C16A C4A C3A C2A -179.7(6) . . . . ?
S1A C4A C3A C2A 1.3(7) . . . . ?
C1A C2A C3A C4A -1.4(8) . . . . ?
C5A C2A C3A C4A 178.4(5) . . . . ?
C13A C12A C11A C10A -1.9(8) . . . . ?
C13A C12A C11A C9A 179.7(6) . . . . ?
C5A C9A C11A C10A 45.4(10) . . . . ?
C8A C9A C11A C10A -133.3(7) . . . . ?
C5A C9A C11A C12A -136.4(7) . . . . ?
C8A C9A C11A C12A 44.9(9) . . . . ?
N1A Fe N1 C1 89.7(10) 5_655 . . . ?
N1A Fe N1 C1 -90.3(10) . . . . ?
N1B Fe N1 C1 1.7(10) . . . . ?
N1B Fe N1 C1 -178.3(10) 5_655 . . . ?
C11A C12A C13A C21A -179.1(6) . . . . ?
C11A C12A C13A S2A 2.0(7) . . . . ?
C10A S2A C13A C12A -1.3(5) . . . . ?
C10A S2A C13A C21A 179.7(5) . . . . ?
C5A C9A C8A F6A -143.4(6) . . . . ?
C11A C9A C8A F6A 35.5(9) . . . . ?
C5A C9A C8A F5A 96.6(6) . . . . ?
C11A C9A C8A F5A -84.5(7) . . . . ?
C5A C9A C8A C7A -21.7(7) . . . . ?
C11A C9A C8A C7A 157.2(6) . . . . ?
C1B S1B C4B C3B 0.0(5) . . . . ?
C1B S1B C4B C16B -177.5(6) . . . . ?
C9A C5A C6A F1A -106.1(6) . . . . ?
C2A C5A C6A F1A 70.1(7) . . . . ?
C9A C5A C6A F2A 133.3(6) . . . . ?
C2A C5A C6A F2A -50.5(8) . . . . ?
C9A C5A C6A C7A 13.6(7) . . . . ?
C2A C5A C6A C7A -170.2(5) . . . . ?
C3A C2A C1A C14A -177.3(6) . . . . ?
C5A C2A C1A C14A 3.0(10) . . . . ?
C3A C2A C1A S1A 0.9(6) . . . . ?
C5A C2A C1A S1A -178.9(4) . . . . ?
C4A S1A C1A C2A -0.1(5) . . . . ?
C4A S1A C1A C14A 178.2(5) . . . . ?
C18B N1B C19B C20B -0.8(9) . . . . ?
Fe N1B C19B C20B 176.1(5) . . . . ?
C16B C20B C19B N1B 0.6(9) . . . . ?
C12A C13A C21A C26A -168.6(7) . . . . ?
S2A C13A C21A C26A 10.1(9) . . . . ?
C12A C13A C21A C22A 11.0(10) . . . . ?
S2A C13A C21A C22A -170.3(5) . . . . ?
C19B C20B C16B C17B 0.1(9) . . . . ?
C19B C20B C16B C4B 179.5(6) . . . . ?
C3B C4B C16B C17B 2.1(10) . . . . ?
S1B C4B C16B C17B 179.0(5) . . . . ?
C3B C4B C16B C20B -177.3(6) . . . . ?
S1B C4B C16B C20B -0.3(8) . . . . ?
C12A C11A C10A C15A -177.9(6) . . . . ?
C9A C11A C10A C15A 0.5(11) . . . . ?
C12A C11A C10A S2A 0.9(7) . . . . ?
C9A C11A C10A S2A 179.3(5) . . . . ?
C13A S2A C10A C11A 0.2(5) . . . . ?
C13A S2A C10A C15A 179.1(5) . . . . ?
C16B C4B C3B C2B 176.7(6) . . . . ?
S1B C4B C3B C2B -0.5(7) . . . . ?
C4B C3B C2B C1B 1.0(9) . . . . ?
C4B C3B C2B C5B -175.9(6) . . . . ?
C9B C5B C2B C1B -54.5(11) . . . . ?
C6B C5B C2B C1B 123.9(8) . . . . ?
C9B C5B C2B C3B 122.1(8) . . . . ?
C6B C5B C2B C3B -59.5(9) . . . . ?
C19A N1A C18A C17A 0.5(10) . . . . ?
Fe N1A C18A C17A -176.0(5) . . . . ?
F6A C8A C7A F3A -84.2(7) . . . . ?
F5A C8A C7A F3A 33.0(8) . . . . ?
C9A C8A C7A F3A 152.5(6) . . . . ?
F6A C8A C7A F4A 36.7(7) . . . . ?
F5A C8A C7A F4A 153.9(5) . . . . ?
C9A C8A C7A F4A -86.6(6) . . . . ?
F6A C8A C7A C6A 151.5(5) . . . . ?
F5A C8A C7A C6A -91.3(6) . . . . ?
C9A C8A C7A C6A 28.2(6) . . . . ?
F1A C6A C7A F3A -28.9(8) . . . . ?
F2A C6A C7A F3A 87.4(7) . . . . ?
C5A C6A C7A F3A -150.4(6) . . . . ?
F1A C6A C7A F4A -149.5(5) . . . . ?
F2A C6A C7A F4A -33.2(7) . . . . ?
C5A C6A C7A F4A 89.1(6) . . . . ?
F1A C6A C7A C8A 95.9(6) . . . . ?
F2A C6A C7A C8A -147.8(5) . . . . ?
C5A C6A C7A C8A -25.5(6) . . . . ?
C10B S2B C13B C12B 1.5(6) . . . . ?
C10B S2B C13B C21B 179.7(6) . . . . ?
C19B N1B C18B C17B 0.4(9) . . . . ?
Fe N1B C18B C17B -176.6(5) . . . . ?
C18A N1A C19A C20A -0.3(9) . . . . ?
Fe N1A C19A C20A 176.2(5) . . . . ?
C16A C20A C19A N1A -0.4(10) . . . . ?
C26A C21A C22A C23A 3.7(10) . . . . ?
C13A C21A C22A C23A -176.0(6) . . . . ?
C3B C2B C1B C14B -180.0(8) . . . . ?
C5B C2B C1B C14B -3.0(13) . . . . ?
C3B C2B C1B S1B -1.0(8) . . . . ?
C5B C2B C1B S1B 175.9(6) . . . . ?
C4B S1B C1B C2B 0.6(6) . . . . ?
C4B S1B C1B C14B 179.7(7) . . . . ?
C2B C5B C9B C11B -6.9(11) . . . . ?
C6B C5B C9B C11B 174.6(7) . . . . ?
C2B C5B C9B C8B 175.8(6) . . . . ?
C6B C5B C9B C8B -2.7(8) . . . . ?
C13B S2B C10B C11B -1.5(6) . . . . ?
C13B S2B C10B C15B -177.3(7) . . . . ?
C9B C5B C6B F1B -136.3(6) . . . . ?
C2B C5B C6B F1B 45.1(9) . . . . ?
C9B C5B C6B F2B 104.3(7) . . . . ?
C2B C5B C6B F2B -74.3(8) . . . . ?
C9B C5B C6B C7B -14.1(8) . . . . ?
C2B C5B C6B C7B 167.3(6) . . . . ?
F4B C7B C6B F1B -86.1(8) . . . . ?
F3B C7B C6B F1B 32.2(9) . . . . ?
C8B C7B C6B F1B 148.1(7) . . . . ?
F4B C7B C6B F2B 29.7(10) . . . . ?
F3B C7B C6B F2B 147.9(7) . . . . ?
C8B C7B C6B F2B -96.1(8) . . . . ?
F4B C7B C6B C5B 150.7(7) . . . . ?
F3B C7B C6B C5B -91.0(7) . . . . ?
C8B C7B C6B C5B 24.9(8) . . . . ?
N1B C18B C17B C16B 0.3(10) . . . . ?
C20B C16B C17B C18B -0.6(9) . . . . ?
C4B C16B C17B C18B -179.9(6) . . . . ?
N1A C18A C17A C16A 0.0(11) . . . . ?
C20A C16A C17A C18A -0.7(10) . . . . ?
C4A C16A C17A C18A 179.0(6) . . . . ?
C15B C10B C11B C12B 176.2(9) . . . . ?
S2B C10B C11B C12B 1.1(8) . . . . ?
C15B C10B C11B C9B -3.1(14) . . . . ?
S2B C10B C11B C9B -178.2(6) . . . . ?
C5B C9B C11B C10B 151.7(8) . . . . ?
C8B C9B C11B C10B -31.3(11) . . . . ?
C5B C9B C11B C12B -27.6(11) . . . . ?
C8B C9B C11B C12B 149.4(7) . . . . ?
C12B C13B C21B C26B -150.7(8) . . . . ?
S2B C13B C21B C26B 31.4(10) . . . . ?
C12B C13B C21B C22B 29.1(12) . . . . ?
S2B C13B C21B C22B -148.8(6) . . . . ?
C21A C22A C23A C24A -2.3(11) . . . . ?
C21B C13B C12B C11B -179.2(7) . . . . ?
S2B C13B C12B C11B -1.1(8) . . . . ?
C10B C11B C12B C13B 0.0(9) . . . . ?
C9B C11B C12B C13B 179.4(6) . . . . ?
C24A C25A C26A C21A 0.9(11) . . . . ?
C22A C21A C26A C25A -2.9(10) . . . . ?
C13A C21A C26A C25A 176.7(6) . . . . ?
C22A C23A C24A C25A 0.1(11) . . . . ?
C26A C25A C24A C23A 0.6(11) . . . . ?
F4B C7B C8B F5B 84.9(8) . . . . ?
F3B C7B C8B F5B -33.8(8) . . . . ?
C6B C7B C8B F5B -149.6(6) . . . . ?
F4B C7B C8B F6B -33.1(9) . . . . ?
F3B C7B C8B F6B -151.8(6) . . . . ?
C6B C7B C8B F6B 92.4(7) . . . . ?
F4B C7B C8B C9B -151.8(6) . . . . ?
F3B C7B C8B C9B 89.5(7) . . . . ?
C6B C7B C8B C9B -26.4(8) . . . . ?
C5B C9B C8B F5B 141.2(7) . . . . ?
C11B C9B C8B F5B -36.2(10) . . . . ?
C5B C9B C8B F6B -96.9(8) . . . . ?
C11B C9B C8B F6B 85.7(9) . . . . ?
C5B C9B C8B C7B 18.4(8) . . . . ?
C11B C9B C8B C7B -159.0(7) . . . . ?
C26B C21B C22B C23B 1.3(12) . . . . ?
C13B C21B C22B C23B -178.4(7) . . . . ?
C22B C21B C26B C25B -0.5(12) . . . . ?
C13B C21B C26B C25B 179.3(8) . . . . ?
C21B C22B C23B C24B -1.1(12) . . . . ?
C22B C23B C24B C25B 0.0(12) . . . . ?
C23B C24B C25B C26B 0.8(13) . . . . ?
C21B C26B C25B C24B -0.6(14) . . . . ?
